data_2205495
loop_
_publ_author_name
'Muller, Eric A.'
'Narducci Sarjeant, Amy'
'Norquist, Alexander J.'

_publ_section_title
;
 (C~6~H~16~N~2~)~2~[Mo~8~O~26~]: a new \b-octamolybdate salt
;
_journal_issue 4
_journal_name_full 'Acta Crystallographica Section E'
_journal_page_first m730
_journal_page_last m732
_journal_paper_doi 10.1107/S1600536805008330
_journal_volume 61
_journal_year 2005
_chemical_formula_iupac '(C6 H16 N2)2 [Mo8 O26]'
_chemical_formula_moiety '2C6 H16 N2 +, Mo8 O26 2-'
_chemical_formula_sum 'C12 H32 Mo8 N4 O26'
_chemical_formula_weight 1415.92
_chemical_name_systematic
;
2,5-dimethylpiperazinediium \b-octamolybdate
;
_space_group_IT_number 14
_symmetry_cell_setting monoclinic
_symmetry_space_group_name_Hall '-P 2yn'
_symmetry_space_group_name_H-M 'P 1 21/n 1'
_atom_sites_solution_hydrogens geom
_atom_sites_solution_primary direct
_cell_angle_alpha 90
_cell_angle_beta 113.148(10)
_cell_angle_gamma 90
_cell_formula_units_Z 2
_cell_length_a 11.0450(11)
_cell_length_b 12.3699(11)
_cell_length_c 13.0539(15)
_cell_measurement_reflns_used 3088
_cell_measurement_temperature 153(2)
_cell_measurement_theta_max 33.31
_cell_measurement_theta_min 3.85
_cell_volume 1639.9(3)
_computing_cell_refinement 'CrysAlis RED'
_computing_data_collection 'CrysAlis CCD (Oxford Diffraction, 2004)'
_computing_data_reduction 'CrysAlis RED (Oxford Diffraction, 2004)'
_computing_molecular_graphics
;
ATOMS (Dowty, 2002)
;
_computing_publication_material
;
CRYSTALS
;
_computing_structure_refinement
;
CRYSTALS (Betteridge et al., 2003)
;
_computing_structure_solution 'SIR92 (Altomare et al., 1994)'
_diffrn_ambient_temperature 150
_diffrn_measured_fraction_theta_full 0.997
_diffrn_measured_fraction_theta_max 0.867
_diffrn_measurement_device_type
;
CrysAlis CCD
;
_diffrn_measurement_method \w
_diffrn_radiation_monochromator graphite
_diffrn_radiation_type MoK\a
_diffrn_radiation_wavelength 0.71073
_diffrn_reflns_av_R_equivalents 0.042
_diffrn_reflns_limit_h_max 16
_diffrn_reflns_limit_h_min -15
_diffrn_reflns_limit_k_max 18
_diffrn_reflns_limit_k_min -16
_diffrn_reflns_limit_l_max 18
_diffrn_reflns_limit_l_min -19
_diffrn_reflns_number 14643
_diffrn_reflns_theta_full 30.049
_diffrn_reflns_theta_max 33.388
_diffrn_reflns_theta_min 3.857
_diffrn_standards_decay_% 0.00
_diffrn_standards_interval_count 0
_diffrn_standards_interval_time 0
_diffrn_standards_number 0
_exptl_absorpt_coefficient_mu 3.059
_exptl_absorpt_correction_T_max 0.862
_exptl_absorpt_correction_T_min 0.636
_exptl_absorpt_correction_type analytical
_exptl_absorpt_process_details
;
(multifaceted crystal model; Clark & Reid, 1995)
;
_exptl_crystal_colour ' colourless '
_exptl_crystal_density_diffrn 2.867
_exptl_crystal_description ' plate '
_exptl_crystal_F_000 1352
_exptl_crystal_size_max 0.093
_exptl_crystal_size_mid 0.075
_exptl_crystal_size_min 0.023
_refine_diff_density_max 2.41
_refine_diff_density_min -1.35
_refine_ls_extinction_method None
_refine_ls_goodness_of_fit_ref 0.8516
_refine_ls_hydrogen_treatment constr
_refine_ls_matrix_type full
_refine_ls_number_parameters 226
_refine_ls_number_reflns 2797
_refine_ls_number_restraints 0
_refine_ls_R_factor_all 0.0857
_refine_ls_R_factor_gt 0.0429
_refine_ls_shift/su_max <0.001
_refine_ls_structure_factor_coef Fsqd
_refine_ls_weighting_details
;
Robust weighting scheme (Prince, 1982) fitted by a five-term Chebychev
polynomial (Watkin, 1994) with coefficients 12.6, 20.2, 12.3, 5.21 and 1.63.
;
_refine_ls_weighting_scheme calc
_refine_ls_wR_factor_all 0.1104
_refine_ls_wR_factor_gt 0.0954
_refine_ls_wR_factor_ref 0.0954
_reflns_number_gt 2797
_reflns_number_total 5519
_reflns_threshold_expression I>2\s(I)
_cod_data_source_file hb6167.cif
_cod_data_source_block I
_cod_original_sg_symbol_H-M 'P 21/n'
_cod_database_code 2205495

loop_
_symmetry_equiv_pos_as_xyz
x,y,z
-x,-y,-z
-x+1/2,y+1/2,-z+1/2
x+1/2,-y+1/2,z+1/2

loop_
_atom_site_label
_atom_site_fract_x
_atom_site_fract_y
_atom_site_fract_z
_atom_site_U_iso_or_equiv
_atom_site_adp_type
_atom_site_occupancy
_atom_site_type_symbol
Mo1 -0.03461(7) -0.07093(6) 1.19739(6) 0.0108 Uani 1.0000 Mo
Mo2 0.14345(6) -0.08308(5) 1.05363(6) 0.0095 Uani 1.0000 Mo
Mo3 0.18253(6) 0.17511(5) 1.06758(6) 0.0105 Uani 1.0000 Mo
Mo4 0.00342(7) 0.19058(5) 1.21254(6) 0.0114 Uani 1.0000 Mo
O1 0.1085(6) -0.0865(5) 1.3120(5) 0.0153 Uani 1.0000 O
O2 -0.1479(6) -0.1510(5) 1.2183(5) 0.0177 Uani 1.0000 O
O3 -0.0930(6) 0.0681(5) 1.2254(5) 0.0133 Uani 1.0000 O
O4 0.0150(5) -0.1609(4) 1.0925(5) 0.0112 Uani 1.0000 O
O5 0.0530(5) 0.0476(5) 1.1038(5) 0.0115 Uani 1.0000 O
O6 -0.1937(6) -0.0417(5) 1.0171(5) 0.0125 Uani 1.0000 O
O7 0.2826(6) -0.0935(5) 1.1702(5) 0.0142 Uani 1.0000 O
O8 0.1596(5) -0.1804(5) 0.9615(5) 0.0116 Uani 1.0000 O
O9 0.3192(6) 0.1506(5) 1.1862(5) 0.0151 Uani 1.0000 O
O10 0.2324(6) 0.2640(5) 0.9924(5) 0.0155 Uani 1.0000 O
O11 0.0759(6) 0.2643(5) 1.1193(5) 0.0155 Uani 1.0000 O
O12 0.1474(6) 0.1665(5) 1.3232(5) 0.0150 Uani 1.0000 O
O13 -0.0717(6) 0.2938(5) 1.2537(5) 0.0163 Uani 1.0000 O
N1 -0.4153(7) -0.0782(6) 1.0756(6) 0.0159 Uani 1.0000 N
N2 0.0924(9) -0.4156(7) 1.0492(8) 0.0322 Uani 1.0000 N
C1 -0.5441(8) -0.1125(7) 0.9854(7) 0.0166 Uani 1.0000 C
C2 -0.4203(8) 0.0366(7) 1.1117(7) 0.0169 Uani 1.0000 C
C3 -0.5382(9) -0.2307(8) 0.9527(8) 0.0193 Uani 1.0000 C
C4 0.1280(10) -0.5050(9) 0.9916(9) 0.0294 Uani 1.0000 C
C5 -0.0012(10) -0.4520(9) 1.0994(9) 0.0301 Uani 1.0000 C
C6 0.2297(9) -0.4772(7) 0.9464(8) 0.0204 Uani 1.0000 C
H1 -0.3940 -0.1275 1.1419 0.0167 Uiso 1.0000 H
H2 -0.3436 -0.0841 1.0472 0.0167 Uiso 1.0000 H
H3 -0.6162 -0.1089 1.0141 0.0189 Uiso 1.0000 H
H4 -0.5194 -0.2785 1.0187 0.0223 Uiso 1.0000 H
H5 -0.4669 -0.2392 0.9239 0.0223 Uiso 1.0000 H
H6 -0.6246 -0.2518 0.8925 0.0223 Uiso 1.0000 H
H7 -0.4896 0.0418 1.1445 0.0202 Uiso 1.0000 H
H8 -0.3333 0.0570 1.1708 0.0202 Uiso 1.0000 H
H9 0.0502 -0.3554 0.9960 0.0212 Uiso 1.0000 H
H10 0.1747 -0.3859 1.1111 0.0212 Uiso 1.0000 H
H11 0.1739 -0.5617 1.0484 0.0364 Uiso 1.0000 H
H12 0.1963 -0.4169 0.8911 0.0225 Uiso 1.0000 H
H13 0.3127 -0.4541 1.0086 0.0225 Uiso 1.0000 H
H14 0.2473 -0.5421 0.9087 0.0225 Uiso 1.0000 H
H15 -0.0221 -0.3904 1.1404 0.0353 Uiso 1.0000 H
H16 0.0417 -0.5114 1.1557 0.0353 Uiso 1.0000 H

loop_
_atom_site_aniso_label
_atom_site_aniso_U_11
_atom_site_aniso_U_22
_atom_site_aniso_U_33
_atom_site_aniso_U_12
_atom_site_aniso_U_13
_atom_site_aniso_U_23
Mo1 0.0096(3) 0.0121(3) 0.0089(3) 0.0005(2) 0.0020(2) 0.0007(2)
Mo2 0.0076(3) 0.0100(3) 0.0090(3) 0.0009(2) 0.0011(2) 0.0006(2)
Mo3 0.0084(3) 0.0104(3) 0.0105(3) -0.0005(2) 0.0013(2) 0.0001(2)
Mo4 0.0106(3) 0.0121(3) 0.0097(3) 0.0005(2) 0.0021(2) -0.0007(2)
O1 0.013(3) 0.016(3) 0.012(3) 0.003(2) -0.001(2) 0.000(2)
O2 0.011(3) 0.025(3) 0.016(3) -0.002(2) 0.002(2) -0.001(2)
O3 0.013(3) 0.016(3) 0.013(3) 0.001(2) 0.008(2) 0.002(2)
O4 0.010(3) 0.010(2) 0.010(2) 0.000(2) 0.000(2) 0.001(2)
O5 0.007(3) 0.013(3) 0.012(3) 0.0017(19) 0.001(2) -0.002(2)
O6 0.012(3) 0.013(3) 0.013(3) 0.001(2) 0.005(2) 0.002(2)
O7 0.011(3) 0.015(3) 0.015(3) -0.001(2) 0.003(2) 0.003(2)
O8 0.009(2) 0.015(3) 0.010(2) 0.000(2) 0.003(2) -0.004(2)
O9 0.014(3) 0.014(3) 0.013(3) 0.001(2) 0.002(2) -0.002(2)
O10 0.012(3) 0.011(3) 0.021(3) -0.004(2) 0.004(2) 0.001(2)
O11 0.019(3) 0.014(3) 0.012(3) -0.001(2) 0.004(2) 0.000(2)
O12 0.014(3) 0.017(3) 0.009(3) 0.003(2) 0.000(2) 0.003(2)
O13 0.017(3) 0.020(3) 0.012(3) 0.003(2) 0.005(2) -0.002(2)
N1 0.011(3) 0.021(3) 0.012(3) -0.001(3) 0.002(3) 0.000(3)
N2 0.026(4) 0.029(5) 0.028(5) 0.002(4) -0.004(4) -0.002(4)
C1 0.015(4) 0.014(4) 0.016(4) 0.000(3) 0.002(3) -0.001(3)
C2 0.015(4) 0.020(4) 0.015(4) 0.002(3) 0.005(3) -0.002(3)
C3 0.016(4) 0.023(4) 0.015(4) 0.002(3) 0.003(3) -0.003(3)
C4 0.021(5) 0.038(6) 0.022(5) -0.004(4) 0.002(4) 0.000(4)
C5 0.021(5) 0.040(6) 0.025(5) -0.011(4) 0.005(4) -0.008(4)
C6 0.015(4) 0.015(4) 0.025(5) -0.003(3) 0.001(3) 0.002(3)

loop_
_atom_type_symbol
_atom_type_scat_dispersion_real
_atom_type_scat_dispersion_imag
_atom_type_scat_source
'Mo  ' -1.6832 0.6857 International_Tables_Vol_IV_Table_2.2B
'O   ' 0.0106 0.0060 International_Tables_Vol_IV_Table_2.2B
'S   ' 0.1246 0.1234 International_Tables_Vol_IV_Table_2.2B
'C   ' 0.0033 0.0016 International_Tables_Vol_IV_Table_2.2B
'N   ' 0.0061 0.0033 International_Tables_Vol_IV_Table_2.2B
'H   ' 0.0000 0.0000 International_Tables_Vol_IV_Table_2.2B

loop_
_geom_angle_atom_site_label_1
_geom_angle_atom_site_label_2
_geom_angle_atom_site_label_3
_geom_angle_site_symmetry_1
_geom_angle_site_symmetry_3
_geom_angle
_geom_angle_publ_flag
Mo2 Mo1 Mo4 . . 89.31(3) no
Mo2 Mo1 O1 . . 86.4(2) no
Mo4 Mo1 O1 . . 90.3(2) no
Mo2 Mo1 O2 . . 136.5(2) no
Mo4 Mo1 O2 . . 130.9(2) no
O1 Mo1 O2 . . 106.2(3) no
Mo2 Mo1 O3 . . 118.80(17) no
Mo4 Mo1 O3 . . 31.22(17) no
O1 Mo1 O3 . . 101.5(3) no
O2 Mo1 O3 . . 99.7(3) no
Mo2 Mo1 O4 . . 34.79(16) no
Mo4 Mo1 O4 . . 122.03(16) no
O1 Mo1 O4 . . 97.4(3) no
O2 Mo1 O4 . . 101.7(3) no
O3 Mo1 O4 . . 146.2(2) no
Mo2 Mo1 O5 . . 41.63(14) no
Mo4 Mo1 O5 . . 48.82(14) no
O1 Mo1 O5 . . 95.6(3) no
O2 Mo1 O5 . . 158.1(2) no
O3 Mo1 O5 . . 77.2(2) no
Mo2 Mo1 O6 . . 79.06(14) no
Mo4 Mo1 O6 . . 86.32(14) no
O1 Mo1 O6 . . 165.1(3) no
O2 Mo1 O6 . . 86.7(2) no
O3 Mo1 O6 . . 83.0(2) no
O4 Mo1 O5 . . 73.2(2) no
O4 Mo1 O6 . . 72.4(2) no
O5 Mo1 O6 . . 71.41(19) no
Mo1 Mo2 Mo3 . . 91.13(3) no
Mo1 Mo2 O4 . . 36.06(17) no
Mo3 Mo2 O4 . . 124.98(17) no
Mo1 Mo2 O5 . . 46.91(16) no
Mo3 Mo2 O5 . . 45.55(16) no
O4 Mo2 O5 . . 79.4(2) no
Mo1 Mo2 O5 . 2_557 86.33(14) no
Mo3 Mo2 O5 . 2_557 85.52(14) no
O4 Mo2 O5 . 2_557 78.7(2) no
O5 Mo2 O5 . 2_557 75.3(2) no
Mo1 Mo2 O6 . 2_557 125.61(17) no
Mo3 Mo2 O6 . 2_557 36.80(17) no
O4 Mo2 O6 . 2_557 150.9(2) no
O5 Mo2 O6 . 2_557 78.7(2) no
O5 Mo2 O6 2_557 2_557 77.3(2) no
Mo1 Mo2 O7 . . 91.5(2) no
Mo3 Mo2 O7 . . 88.3(2) no
O4 Mo2 O7 . . 103.1(3) no
O5 Mo2 O7 . . 98.7(3) no
O5 Mo2 O7 2_557 . 173.4(2) no
Mo1 Mo2 O8 . . 132.95(19) no
Mo3 Mo2 O8 . . 132.09(19) no
O4 Mo2 O8 . . 96.9(2) no
O5 Mo2 O8 . . 156.0(2) no
O5 Mo2 O8 2_557 . 80.7(2) no
O6 Mo2 O7 2_557 . 99.0(3) no
O6 Mo2 O8 2_557 . 95.3(2) no
O7 Mo2 O8 . . 105.2(3) no
Mo2 Mo3 Mo4 . . 89.57(3) no
Mo2 Mo3 O4 . 2_557 79.59(14) no
Mo4 Mo3 O4 . 2_557 87.55(15) no
Mo2 Mo3 O5 . . 41.47(14) no
Mo4 Mo3 O5 . . 49.29(14) no
O4 Mo3 O5 2_557 . 72.4(2) no
Mo2 Mo3 O6 . 2_557 36.17(16) no
Mo4 Mo3 O6 . 2_557 123.51(17) no
O4 Mo3 O6 2_557 2_557 71.9(2) no
O5 Mo3 O6 . 2_557 74.3(2) no
Mo2 Mo3 O9 . . 85.8(2) no
Mo4 Mo3 O9 . . 90.3(2) no
O4 Mo3 O9 2_557 . 165.2(2) no
O5 Mo3 O9 . . 95.2(3) no
O6 Mo3 O9 2_557 . 97.4(3) no
Mo2 Mo3 O10 . . 132.4(2) no
Mo4 Mo3 O10 . . 135.2(2) no
O4 Mo3 O10 2_557 . 86.2(2) no
O5 Mo3 O10 . . 158.4(2) no
O6 Mo3 O10 2_557 . 96.3(3) no
Mo2 Mo3 O11 . . 120.21(18) no
Mo4 Mo3 O11 . . 32.85(18) no
O4 Mo3 O11 2_557 . 82.7(2) no
O5 Mo3 O11 . . 78.7(2) no
O6 Mo3 O11 2_557 . 147.3(2) no
O9 Mo3 O10 . . 105.4(3) no
O9 Mo3 O11 . . 103.2(3) no
O10 Mo3 O11 . . 102.3(3) no
Mo1 Mo4 Mo3 . . 89.98(3) no
Mo1 Mo4 O3 . . 31.68(17) no
Mo3 Mo4 O3 . . 119.88(18) no
Mo1 Mo4 O5 . . 45.87(14) no
Mo3 Mo4 O5 . . 45.13(14) no
O3 Mo4 O5 . . 74.7(2) no
Mo1 Mo4 O8 . 2_557 81.51(14) no
Mo3 Mo4 O8 . 2_557 80.74(14) no
O3 Mo4 O8 . 2_557 78.1(2) no
O5 Mo4 O8 . 2_557 69.73(19) no
Mo1 Mo4 O11 . . 120.44(18) no
Mo3 Mo4 O11 . . 32.67(18) no
O3 Mo4 O11 . . 145.1(3) no
O5 Mo4 O11 . . 74.6(2) no
O8 Mo4 O11 2_557 . 76.0(2) no
Mo1 Mo4 O12 . . 86.1(2) no
Mo3 Mo4 O12 . . 84.5(2) no
O3 Mo4 O12 . . 98.9(3) no
O5 Mo4 O12 . . 91.0(2) no
O8 Mo4 O12 2_557 . 160.7(3) no
Mo1 Mo4 O13 . . 133.6(2) no
Mo3 Mo4 O13 . . 135.0(2) no
O3 Mo4 O13 . . 102.0(3) no
O5 Mo4 O13 . . 163.3(2) no
O8 Mo4 O13 2_557 . 93.6(2) no
O11 Mo4 O12 . . 97.9(3) no
O11 Mo4 O13 . . 102.5(3) no
O12 Mo4 O13 . . 105.6(3) no
Mo1 O3 Mo4 . . 117.1(3) no
Mo1 O4 Mo2 . . 109.1(3) no
Mo1 O4 Mo3 . 2_557 103.9(2) no
Mo2 O4 Mo3 . 2_557 108.8(3) no
Mo1 O5 Mo2 . . 91.5(2) no
Mo1 O5 Mo2 . 2_557 98.2(2) no
Mo2 O5 Mo2 . 2_557 104.7(2) no
Mo1 O5 Mo3 . . 162.3(3) no
Mo2 O5 Mo3 . . 93.0(2) no
Mo2 O5 Mo3 2_557 . 97.2(2) no
Mo1 O5 Mo4 . . 85.31(19) no
Mo2 O5 Mo4 . . 163.5(3) no
Mo2 O5 Mo4 2_557 . 91.81(19) no
Mo3 O5 Mo4 . . 85.58(18) no
Mo1 O6 Mo2 . 2_557 110.5(3) no
Mo1 O6 Mo3 . 2_557 103.9(2) no
Mo2 O6 Mo3 2_557 2_557 107.0(3) no
Mo2 O8 Mo4 . 2_557 117.8(3) no
Mo3 O11 Mo4 . . 114.5(3) no
C1 N1 C2 . . 111.7(6) no
C1 N1 H1 . . 109.3 no
C2 N1 H1 . . 109.1 no
C1 N1 H2 . . 109.4 no
C2 N1 H2 . . 108.5 no
H1 N1 H2 . . 108.8 no
C4 N2 C5 . . 111.5(9) no
C4 N2 H9 . . 110.5 no
C5 N2 H9 . . 108.3 no
C4 N2 H10 . . 110.0 no
C5 N2 H10 . . 108.4 no
H9 N2 H10 . . 108.0 no
N1 C1 C2 . 2_457 109.7(7) no
N1 C1 C3 . . 110.9(7) no
C2 C1 C3 2_457 . 112.8(7) no
N1 C1 H3 . . 109.8 no
C2 C1 H3 2_457 . 107.7 no
C3 C1 H3 . . 105.8 no
N1 C2 C1 . 2_457 110.9(7) no
N1 C2 H7 . . 108.6 no
C1 C2 H7 2_457 . 109.1 no
N1 C2 H8 . . 109.7 no
C1 C2 H8 2_457 . 110.3 no
H7 C2 H8 . . 108.2 no
C1 C3 H4 . . 110.1 no
C1 C3 H5 . . 109.3 no
H4 C3 H5 . . 109.5 no
C1 C3 H6 . . 109.7 no
H4 C3 H6 . . 109.4 no
H5 C3 H6 . . 108.9 no
N2 C4 C5 . 2_547 108.1(9) no
N2 C4 C6 . . 114.8(9) no
C5 C4 C6 2_547 . 111.8(9) no
N2 C4 H11 . . 107.9 no
C5 C4 H11 2_547 . 112.0 no
C6 C4 H11 . . 102.2 no
N2 C5 C4 . 2_547 110.1(9) no
N2 C5 H15 . . 110.3 no
C4 C5 H15 2_547 . 110.1 no
N2 C5 H16 . . 109.2 no
C4 C5 H16 2_547 . 109.6 no
H15 C5 H16 . . 107.5 no
C4 C6 H12 . . 109.6 no
C4 C6 H13 . . 109.6 no
H12 C6 H13 . . 109.5 no
C4 C6 H14 . . 109.2 no
H12 C6 H14 . . 109.4 no
H13 C6 H14 . . 109.6 no

loop_
_geom_bond_atom_site_label_1
_geom_bond_atom_site_label_2
_geom_bond_site_symmetry_2
_geom_bond_distance
_geom_bond_publ_flag
Mo1 O1 . 1.708(6) yes
Mo1 O2 . 1.700(6) yes
Mo1 O3 . 1.922(6) yes
Mo1 O4 . 2.001(6) yes
Mo1 O5 . 2.346(6) yes
Mo1 O6 . 2.347(6) yes
Mo2 O4 . 1.940(6) yes
Mo2 O5 . 2.134(6) yes
Mo2 O5 2_557 2.371(5) yes
Mo2 O6 2_557 1.986(6) yes
Mo2 O7 . 1.690(6) yes
Mo2 O8 . 1.760(6) yes
Mo3 O4 2_557 2.360(5) yes
Mo3 O5 . 2.301(6) yes
Mo3 O6 2_557 2.016(6) yes
Mo3 O9 . 1.712(6) yes
Mo3 O10 . 1.702(6) yes
Mo3 O11 . 1.919(6) yes
Mo4 O3 . 1.897(6) yes
Mo4 O5 . 2.460(6) yes
Mo4 O8 2_557 2.282(5) yes
Mo4 O11 . 1.929(6) yes
Mo4 O12 . 1.702(6) yes
Mo4 O13 . 1.720(6) yes
N1 C1 . 1.508(10) no
N1 C2 . 1.504(11) no
N1 H1 . 1.009 no
N1 H2 . 1.000 no
N2 C4 . 1.474(15) no
N2 C5 . 1.494(15) no
N2 H9 . 1.000 no
N2 H10 . 1.018 no
C1 C2 2_457 1.500(12) no
C1 C3 . 1.531(12) no
C1 H3 . 1.005 no
C2 H7 . 1.015 no
C2 H8 . 1.000 no
C3 H4 . 0.997 no
C3 H5 . 1.003 no
C3 H6 . 1.004 no
C4 C5 2_547 1.532(14) no
C4 C6 . 1.500(14) no
C4 H11 . 1.001 no
C5 H15 . 1.010 no
C5 H16 . 1.015 no
C6 H12 . 1.001 no
C6 H13 . 0.999 no
C6 H14 . 1.000 no

loop_
_geom_hbond_atom_site_label_D
_geom_hbond_atom_site_label_H
_geom_hbond_atom_site_label_A
_geom_hbond_site_symmetry_A
_geom_hbond_distance_DH
_geom_hbond_distance_HA
_geom_hbond_distance_DA
_geom_hbond_angle_DHA
_geom_hbond_publ_flag
N1 H1 O13 3_447 1.01 1.83 2.783(9) 156 yes
N1 H2 O6 . 1.00 1.92 2.871(9) 158 yes
N2 H9 O11 2_557 1.00 1.96 2.929(11) 164 yes
N2 H10 O12 3_547 1.02 1.92 2.882(10) 156 yes
